data_4027801
loop_
_publ_author_name
'Bartlett, N.'
'Hagiwara, R.'
'Hollander, F.'
'Maines, C.'

_publ_section_title
;
 The crystal structure of (Ag(XeF2)2)AsF6 formed in the oxidation of Xe by
 AgFAsF6
;
_journal_name_full 'European Journal of Solid State Inorganic Chemistry'
_journal_page_first 855
_journal_page_last 866
_journal_volume 28
_journal_year 1991
_chemical_formula_sum 'Ag As F10 Xe2'
_chemical_name_systematic '(Ag (Xe F2)2) (As F6)'
_space_group_IT_number 120
_symmetry_space_group_name_Hall 'I -4 -2c'
_symmetry_space_group_name_H-M 'I -4 c 2'
_cell_angle_alpha 90
_cell_angle_beta 90
_cell_angle_gamma 90
_cell_formula_units_Z 4
_cell_length_a 8.4558
_cell_length_b 8.4558
_cell_length_c 12.8645
_cell_volume 919.819
_citation_journal_id_ASTM EJSCE5
_cod_data_source_file silver1-2_20.cif
_cod_data_source_block Ag1As1F10Xe2
_cod_original_cell_volume 919.8189
_cod_original_formula_sum 'Ag1 As1 F10 Xe2'
_cod_database_code 4027801

loop_
_symmetry_equiv_pos_as_xyz
x,y,z
y,-x,-z
-x,-y,z
-y,x,-z
-x,y,z+1/2
y,x,-z+1/2
x,-y,z+1/2
-y,-x,-z+1/2
x+1/2,y+1/2,z+1/2
y+1/2,-x+1/2,-z+1/2
-x+1/2,-y+1/2,z+1/2
-y+1/2,x+1/2,-z+1/2
-x+1/2,y+1/2,z+1
y+1/2,x+1/2,-z+1
x+1/2,-y+1/2,z+1
-y+1/2,-x+1/2,-z+1

loop_
_atom_site_label
_atom_site_type_symbol
_atom_site_fract_x
_atom_site_fract_y
_atom_site_fract_z
_atom_site_occupancy
_atom_site_U_iso_or_equiv
F2 F-1 0.0779 0.6866 0.2438 1 0.0
F1 F-1 0 0.5 0.3836 1 0.0
As1 As+5 0 0.5 0.25 1 0.0
Ag1 Ag+1 0.5 0.5 0.25 1 0.0
Xe1 Xe+2 0.2501 0.7501 0.5 1 0.0
F3 F-1 0.1131 0.8765 0.5631 1 0.0
